data_5000126
loop_
_publ_author_name
'Camerman, Arthur'
'Camerman, Norman'

_publ_section_title
;
 Stereochemical basis of anticonvulsant drug action.
 II. Molecular structure of diazepam
;
_journal_issue 1
_journal_name_full 'Journal of the American Chemical Society'
_journal_page_first 268
_journal_page_last 272
_journal_paper_doi 10.1021/ja00756a047
_journal_volume 94
_journal_year 1972
_chemical_formula_sum 'C16 H13 Cl N2 O'
_space_group_IT_number 14
_symmetry_cell_setting monoclinic
_symmetry_space_group_name_Hall '-P 2yab'
_symmetry_space_group_name_H-M 'P 1 21/a 1'
_cell_angle_alpha 90
_cell_angle_beta 90.01(3)
_cell_angle_gamma 90
_cell_formula_units_Z 4
_cell_length_a 12.9284(41)
_cell_length_b 13.3537(68)
_cell_length_c 7.9763(17)
_cod_original_sg_symbol_H-M 'P 21/a'
_cod_original_formula_sum 'C16 H13 Cl1 N2 O1'
_cod_database_code 5000126

loop_
_symmetry_equiv_pos_site_id
_symmetry_equiv_pos_as_xyz
1 x,y,z
2 1/2-x,1/2+y,-z
3 -x,-y,-z
4 -1/2+x,-1/2-y,z

loop_
_atom_site_label
_atom_site_type_symbol
_atom_site_fract_x
_atom_site_fract_y
_atom_site_fract_z
Cl1 Cl 0.31170 0.66470 0.91530
C1 C 0.26150 0.44160 0.15390
C2 C 0.37430 0.45980 0.18940
C3 C 0.38750 0.39690 0.46470
C4 C 0.43690 0.32710 0.58700
C5 C 0.39320 0.30520 0.74230
C6 C 0.44320 0.24110 0.85300
C7 C 0.53740 0.19880 0.81050
C8 C 0.58040 0.21960 0.65550
C9 C 0.27700 0.60140 0.73360
C10 C 0.53080 0.28290 0.54430
C11 C 0.18890 0.62940 0.64770
C12 C 0.16490 0.58070 0.50020
C13 C 0.22740 0.50440 0.43730
C14 C 0.31670 0.47590 0.52620
C15 C 0.33960 0.52620 0.67500
C16 C 0.08600 0.43770 0.25670
H1 H 0.38350 0.53420 0.23280
H2 H 0.41270 0.45170 0.07810
H3 H 0.32240 0.33390 0.77540
H4 H 0.41240 0.23010 0.97350
H5 H 0.57530 0.15460 0.89640
H6 H 0.64800 0.19340 0.62200
H7 H 0.55910 0.29850 0.43380
H8 H 0.14260 0.68350 0.69520
H9 H 0.10110 0.60170 0.43910
H10 H 0.40360 0.50820 0.73470
H11 H 0.04990 0.43440 0.36660
H12 H 0.05670 0.49120 0.18460
H13 H 0.07600 0.37380 0.19540
N1 N 0.41330 0.38660 0.30990
N2 N 0.19660 0.45550 0.28700
O1 O 0.22960 0.41410 0.01780

loop_
_atom_type_symbol
_atom_type_radius_bond
C 0.68
H 0.20
Cl 0.99
N 0.68
O 0.68
